data_2003324
loop_
_publ_author_name
'MacDonald, D. J.'
'Hawthorne, F. C.'

_publ_section_title
;
 Cu-Bearing Tourmaline from Paraiba, Brazil
;
_journal_issue 4
_journal_name_full 'Acta Crystallographica Section C'
_journal_page_first 555
_journal_page_last 557
_journal_paper_doi 10.1107/S0108270194008243
_journal_volume 51
_journal_year 1995
_chemical_compound_source 'Paraiba, Brazil'
_chemical_formula_sum 'Al8 B3 Li Na O31 Si6'
_chemical_formula_weight 938.15
_space_group_IT_number 160
_symmetry_cell_setting rhombohedral
_symmetry_space_group_name_Hall 'R 3 -2"'
_symmetry_space_group_name_H-M 'R 3 m :H'
_atom_type_scat_source 'Cromer & Mann (1968)'
_cell_angle_alpha 90
_cell_angle_beta 90
_cell_angle_gamma 120
_cell_formula_units_Z 3
_cell_length_a 15.805(2)
_cell_length_b 15.805(2)
_cell_length_c 7.084(1)
_cell_measurement_reflns_used 40
_cell_measurement_temperature 297
_cell_measurement_theta_max 15
_cell_measurement_theta_min 3
_cell_volume 1532.5(3)
_diffrn_measurement_device 'Nicolet R3m'
_diffrn_measurement_method \q-2\q
_diffrn_radiation_type MoK\a
_diffrn_radiation_wavelength 0.71073
_diffrn_reflns_limit_h_max 19
_diffrn_reflns_limit_h_min 0
_diffrn_reflns_limit_k_max 19
_diffrn_reflns_limit_k_min 0
_diffrn_reflns_limit_l_max 11
_diffrn_reflns_limit_l_min -11
_diffrn_reflns_number 1122
_diffrn_reflns_theta_max 30
_diffrn_standards_decay_% 1.5
_diffrn_standards_interval_count 48
_diffrn_standards_number 2
_exptl_absorpt_coefficient_mu 1.04
_exptl_absorpt_correction_T_max 0.767
_exptl_absorpt_correction_T_min 0.716
_exptl_absorpt_correction_type empirical
_exptl_crystal_colour 'Pale blue'
_exptl_crystal_density_diffrn 3.064
_exptl_crystal_description 'trigonal prism'
_exptl_crystal_size_rad 0.22
_refine_diff_density_max 0.18
_refine_diff_density_min -0.18
_refine_ls_extinction_coef '0.0006(2),  form given in SHELXTL/PC User's Manual (Sheldrick, 1990)'
_refine_ls_extinction_method isotropic(empirical)
_refine_ls_goodness_of_fit_obs 1.4
_refine_ls_hydrogen_treatment noref
_refine_ls_number_parameters 92
_refine_ls_number_reflns 1112
_refine_ls_R_factor_obs 0.020
_refine_ls_shift/esd_max 0.04
_refine_ls_structure_factor_coef F
_refine_ls_weighting_details 'w= 1/[\s^2^(F) + 0.00058F^2^]'
_refine_ls_weighting_scheme calc
_refine_ls_wR_factor_obs 0.023
_reflns_number_observed 1122
_reflns_number_total 1122
_reflns_observed_criterion I>2.5\sI
_cod_data_source_file br1070.cif
_cod_data_source_block T55
_cod_depositor_comments
;
The following automatic conversions were performed:

'_refine_ls_weighting_scheme' value 'w= 1/[\s^2^(F) + 0.00058F^2^]'
was changed to 'calc'. New tag '_refine_ls_weighting_details' was
created. The value of the new tag was set to 'w= 1/[\s^2^(F) +
0.00058F^2^]'.

Automatic conversion script
Id: cif_fix_values 3143 2015-03-26 13:38:13Z robertas 
;
_cod_original_cell_volume 1532.6(5)
_cod_original_sg_symbol_H-M 'R 3 m {hexagonal axes}'
_cod_original_formula_sum 'Al8 B3 Li1 Na1 O31 Si6'
_cod_database_code 2003324

loop_
_symmetry_equiv_pos_as_xyz
x,y,z
-y,x-y,z
y-x,-x,z
-y,-x,z
y-x,y,z
x,x-y,z
2/3+x,1/3+y,1/3+z
2/3-y,1/3+x-y,1/3+z
2/3+y-x,1/3-x,1/3+z
2/3-y,1/3-x,1/3+z
2/3+y-x,1/3+y,1/3+z
2/3+x,1/3+x-y,1/3+z
1/3+x,2/3+y,2/3+z
1/3-y,2/3+x-y,2/3+z
1/3+y-x,2/3-x,2/3+z
1/3-y,2/3-x,2/3+z
1/3+y-x,2/3+y,2/3+z
1/3+x,2/3+x-y,2/3+z

loop_
_atom_site_label
_atom_site_fract_x
_atom_site_fract_y
_atom_site_fract_z
_atom_site_U_iso_or_equiv
Na .0 .0 .8408 .0272(10)
Li .06106(4) .93894(4) .4393(5) .0058(3)
Al .25994(4) .29674(3) .4650(4) .0056(2)
Si .18977(3) .19175(3) .0737(5) .0055(2)
B .89073(9) .10927(9) .6197(6) .0069(7)
O1 .0 .0 .2965(7) .0255(9)
O2 .93938(7) .06062(7) .5833(5) .0139(6)
O3 .13148(8) .86852(8) .5670(6) .0131(5)
O4 .90567(7) .09433(7) .0008(5) .0089(5)
O5 .09369(7) .90631(7) -.0228(5) .0097(5)
O6 .1847(1) .1950(1) .2996(5) .0088(4)
O7 .28641(8) .2865(1) -.0040(5) .0078(4)
O8 .2703(1) .2095(1) .6355(5) .0082(4)

loop_
_geom_bond_atom_site_label_1
_geom_bond_atom_site_label_2
_geom_bond_distance
_geom_bond_publ_flag
Na O2 2.466(3) yes
Na O4 2.8200(10) yes
Na O5 2.7410(10) yes
Li O3 2.130(2) yes
Li O1 1.954(3) yes
Li O2 1.953(3) yes
Li O6 1.965(3) yes
Al O6 1.861(3) yes
Al O8 1.901(3) yes
Al O3 1.961(2) yes
Al O7 1.942(3) yes
Al O7 1.876(4) yes
Al O8 1.880(3) yes
Si O6 1.605(5) yes
Si O7 1.610(2) yes
Si O4 1.616(2) yes
Si O5 1.635(3) yes
B O2 1.3570(10) yes
B O8 1.377(2) yes
